data_4310454
loop_
_publ_author_name
'Kenji Matsuda'
'Kohsuke Takayama'
'Masahiro Irie'

_publ_contact_author
;Dr. Kenji Matsuda
Department of Chemistry and Biochemistry
Graduate School of Engineering, Kyushu University
Hakozaki 6-10-1, Higashi-ku, Fukuoka, Japan
;
_publ_contact_author_email ' kmatsuda@cstf.kyushu-u.ac.jp'
_publ_contact_author_fax ' 81(92)6423568 '
_publ_contact_author_phone ' 81(92)6424132 '
_publ_section_title
;
 Photochromism of Metal Complexes Composed of Diarylethene Ligands and
 Zn(II), Mn(II), and Cu(II) Hexafluoroacetylacetonates
;
_journal_name_full 'Inorganic Chemistry'
_journal_page_first 482
_journal_page_last 489
_journal_paper_doi 10.1021/ic035020r
_journal_volume 43
_journal_year 2004
_chemical_formula_sum 'C62 H36 Cu F24 N2 O4 S4'
_chemical_formula_weight 1520.71
_chemical_name_systematic
; 
1-(2-methyl-5-phenyl-3-thienyl)-2-(2-methyl-5-(4-pyridyl)
-3-thienyl)-3,3,4,4,5,5-hexafluorocyclopentene
bis(hexafluoroacetylacetonato)copper(II) complex
;
_space_group_IT_number 15
_symmetry_cell_setting monoclinic
_symmetry_space_group_name_Hall '-C 2yc'
_symmetry_space_group_name_H-M 'C 1 2/c 1'
_atom_sites_solution_hydrogens geom
_atom_sites_solution_primary direct
_atom_sites_solution_secondary difmap
_audit_creation_method SHELXL-97
_cell_angle_alpha 90.00
_cell_angle_beta 90.181(3)
_cell_angle_gamma 90.00
_cell_formula_units_Z 4
_cell_length_a 27.547(4)
_cell_length_b 17.256(3)
_cell_length_c 14.021(2)
_cell_measurement_temperature 293(2)
_cell_measurement_theta_max 27.66
_cell_measurement_theta_min 1.39
_cell_volume 6664.9(18)
_computing_cell_refinement 'Bruker SMART'
_computing_data_collection 'Bruker SMART'
_computing_data_reduction 'Bruker SHELXTL'
_computing_molecular_graphics 'Bruker SHELXTL'
_computing_publication_material 'Bruker SHELXTL'
_computing_structure_refinement 'SHELXL-97 (Sheldrick, 1997)'
_computing_structure_solution 'SHELXS-97 (Sheldrick, 1990)'
_diffrn_ambient_temperature 293(2)
_diffrn_measured_fraction_theta_full 0.921
_diffrn_measured_fraction_theta_max 0.921
_diffrn_measurement_device_type 'CCD area detector'
_diffrn_measurement_method 'phi and omega scans'
_diffrn_radiation_monochromator graphite
_diffrn_radiation_source 'fine-focus sealed tube'
_diffrn_radiation_type MoK\a
_diffrn_radiation_wavelength 0.71073
_diffrn_reflns_av_R_equivalents 0.0787
_diffrn_reflns_av_sigmaI/netI 0.1445
_diffrn_reflns_limit_h_max 35
_diffrn_reflns_limit_h_min -35
_diffrn_reflns_limit_k_max 12
_diffrn_reflns_limit_k_min -22
_diffrn_reflns_limit_l_max 18
_diffrn_reflns_limit_l_min -17
_diffrn_reflns_number 19055
_diffrn_reflns_theta_full 27.66
_diffrn_reflns_theta_max 27.66
_diffrn_reflns_theta_min 1.39
_diffrn_standards_decay_% 0.02
_exptl_absorpt_coefficient_mu 0.567
_exptl_absorpt_correction_type none
_exptl_crystal_colour green
_exptl_crystal_density_diffrn 1.516
_exptl_crystal_density_method 'not measured'
_exptl_crystal_description needle
_exptl_crystal_F_000 3052
_exptl_crystal_size_max 0.6
_exptl_crystal_size_mid 0.05
_exptl_crystal_size_min 0.05
_refine_diff_density_max 0.788
_refine_diff_density_min -0.487
_refine_diff_density_rms 0.081
_refine_ls_extinction_method none
_refine_ls_goodness_of_fit_ref 0.869
_refine_ls_hydrogen_treatment mixed
_refine_ls_matrix_type full
_refine_ls_number_parameters 438
_refine_ls_number_reflns 7160
_refine_ls_number_restraints 0
_refine_ls_restrained_S_all 0.869
_refine_ls_R_factor_all 0.1519
_refine_ls_R_factor_gt 0.0626
_refine_ls_shift/su_max 0.000
_refine_ls_shift/su_mean 0.000
_refine_ls_structure_factor_coef Fsqd
_refine_ls_weighting_details 'calc w=1/[\s^2^(Fo^2^)+(0.0624P)^2^+0.0000P] where P=(Fo^2^+2Fc^2^)/3'
_refine_ls_weighting_scheme calc
_refine_ls_wR_factor_gt 0.1188
_refine_ls_wR_factor_ref 0.1397
_reflns_number_gt 3400
_reflns_number_total 7160
_reflns_threshold_expression >2sigma(I)
_cod_data_source_file ic035020rsi20030830_014130_4.cif
_cod_data_source_block 2a2Cu(hfac)2(hexane)
_cod_depositor_comments
;
The following automatic conversions were performed:
'_symmetry_cell_setting' value 'Monoclinic' changed to 'monoclinic'
according to '/home/saulius/struct/CIF-dictionaries/cif_core.dic'
dictionary named 'cif_core.dic' version 2.4.1 from 2010-06-29.

Automatic conversion script
Id: cif_fix_enum 1527 2010-12-29 10:47:43Z saulius 
;
_cod_original_cell_volume 6664.8(17)
_cod_database_code 4310454

loop_
_symmetry_equiv_pos_as_xyz
'x, y, z'
'-x, y, -z+1/2'
'x+1/2, y+1/2, z'
'-x+1/2, y+1/2, -z+1/2'
'-x, -y, -z'
'x, -y, z-1/2'
'-x+1/2, -y+1/2, -z'
'x+1/2, -y+1/2, z-1/2'

loop_
_atom_site_label
_atom_site_type_symbol
_atom_site_fract_x
_atom_site_fract_y
_atom_site_fract_z
_atom_site_U_iso_or_equiv
_atom_site_adp_type
_atom_site_occupancy
_atom_site_symmetry_multiplicity
_atom_site_calc_flag
_atom_site_refinement_flags
_atom_site_disorder_assembly
_atom_site_disorder_group
C1 C 0.75551(16) 0.8510(2) 0.5171(3) 0.0288(10) Uani 1 1 d . . .
C2 C 0.70642(15) 0.8642(2) 0.5042(3) 0.0259(10) Uani 1 1 d . . .
C3 C 0.67983(16) 0.8553(3) 0.5908(3) 0.0301(11) Uani 1 1 d . . .
H3 H 0.6464 0.8628 0.5943 0.036 Uiso 1 1 calc R . .
C4 C 0.70746(16) 0.8349(3) 0.6681(3) 0.0292(11) Uani 1 1 d . . .
C5 C 0.68267(14) 0.8774(3) 0.4113(3) 0.0275(10) Uani 1 1 d . . .
C6 C 0.63289(16) 0.8451(3) 0.3934(3) 0.0322(11) Uani 1 1 d . . .
C7 C 0.62660(16) 0.8467(3) 0.2840(3) 0.0341(11) Uani 1 1 d . . .
C8 C 0.66306(16) 0.9084(3) 0.2520(3) 0.0314(11) Uani 1 1 d . . .
C9 C 0.69820(15) 0.9167(3) 0.3337(3) 0.0274(10) Uani 1 1 d . . .
C10 C 0.75173(15) 1.0254(2) 0.3860(3) 0.0248(10) Uani 1 1 d . . .
C11 C 0.74093(15) 0.9672(3) 0.3230(3) 0.0257(10) Uani 1 1 d . . .
C12 C 0.77552(14) 0.9591(3) 0.2490(3) 0.0257(10) Uani 1 1 d . . .
H12 H 0.7726 0.9234 0.1997 0.031 Uiso 1 1 calc R . .
C13 C 0.81355(15) 1.0093(3) 0.2577(3) 0.0254(10) Uani 1 1 d . . .
C14 C 0.79654(15) 0.8492(3) 0.4477(3) 0.0311(11) Uani 1 1 d . . .
H14A H 0.7847 0.8327 0.3865 0.047 Uiso 1 1 calc R . .
H14B H 0.8209 0.8136 0.4698 0.047 Uiso 1 1 calc R . .
H14C H 0.8104 0.9000 0.4423 0.047 Uiso 1 1 calc R . .
C15 C 0.72457(16) 1.0520(3) 0.4726(3) 0.0341(11) Uani 1 1 d . . .
H15A H 0.6911 1.0370 0.4671 0.051 Uiso 1 1 calc R . .
H15B H 0.7267 1.1073 0.4778 0.051 Uiso 1 1 calc R . .
H15C H 0.7385 1.0286 0.5285 0.051 Uiso 1 1 calc R . .
C16 C 0.69197(17) 0.8122(3) 0.7642(3) 0.0315(11) Uani 1 1 d . . .
C17 C 0.64832(16) 0.8382(3) 0.8020(3) 0.0369(12) Uani 1 1 d . . .
H17 H 0.6296 0.8736 0.7679 0.044 Uiso 1 1 calc R . .
C18 C 0.63230(19) 0.8118(3) 0.8903(3) 0.0474(14) Uani 1 1 d . . .
H18 H 0.6027 0.8286 0.9144 0.057 Uiso 1 1 calc R . .
C19 C 0.6607(2) 0.7605(3) 0.9423(3) 0.0500(15) Uani 1 1 d . . .
H19 H 0.6500 0.7427 1.0012 0.060 Uiso 1 1 calc R . .
C20 C 0.7043(2) 0.7361(3) 0.9073(4) 0.0474(14) Uani 1 1 d . . .
H20 H 0.7233 0.7021 0.9428 0.057 Uiso 1 1 calc R . .
C21 C 0.72014(18) 0.7614(3) 0.8197(3) 0.0388(12) Uani 1 1 d . . .
H21 H 0.7500 0.7446 0.7969 0.047 Uiso 1 1 calc R . .
C22 C 0.85675(14) 1.0137(2) 0.1962(3) 0.0250(10) Uani 1 1 d . . .
C23 C 0.90080(15) 1.0438(3) 0.2272(3) 0.0319(11) Uani 1 1 d . . .
H23 H 0.9033 1.0659 0.2875 0.038 Uiso 1 1 calc R . .
C24 C 0.94055(16) 1.0408(3) 0.1689(3) 0.0351(12) Uani 1 1 d . . .
H24 H 0.9698 1.0607 0.1916 0.042 Uiso 1 1 calc R . .
C25 C 0.89680(15) 0.9835(3) 0.0495(3) 0.0343(12) Uani 1 1 d . . .
H25 H 0.8950 0.9632 -0.0118 0.041 Uiso 1 1 calc R . .
C26 C 0.85551(15) 0.9842(3) 0.1037(3) 0.0351(12) Uani 1 1 d . . .
H26 H 0.8266 0.9650 0.0787 0.042 Uiso 1 1 calc R . .
C27 C 0.96098(16) 1.1398(3) -0.1083(3) 0.0357(12) Uani 1 1 d . . .
C28 C 0.97979(17) 1.1901(3) -0.0394(4) 0.0417(13) Uani 1 1 d . A .
H28 H 0.9713 1.2422 -0.0435 0.050 Uiso 1 1 calc R . .
C29 C 1.01053(16) 1.1675(3) 0.0355(3) 0.0367(12) Uani 1 1 d . . .
C30 C 0.9302(2) 1.1754(4) -0.1881(4) 0.0517(14) Uani 1 1 d . . .
Cu1 Cu 1.0000 1.0000 0.0000 0.0262(2) Uani 1 2 d S . .
F1 F 0.62629(9) 0.77223(16) 0.42762(18) 0.0427(7) Uani 1 1 d . . .
F2 F 0.59792(9) 0.88948(17) 0.43383(18) 0.0445(7) Uani 1 1 d . . .
F3 F 0.58134(9) 0.86069(17) 0.25517(18) 0.0455(7) Uani 1 1 d . . .
F4 F 0.64054(9) 0.77659(16) 0.24807(18) 0.0450(7) Uani 1 1 d . . .
F5 F 0.68492(9) 0.88743(18) 0.16917(17) 0.0502(8) Uani 1 1 d . . .
F6 F 0.63995(10) 0.97540(16) 0.2326(2) 0.0512(8) Uani 1 1 d . . .
F7 F 0.93058(19) 1.2498(2) -0.1887(4) 0.152(2) Uani 1 1 d . . .
F8 F 0.94419(12) 1.1523(3) -0.2729(2) 0.0871(13) Uani 1 1 d . . .
F9 F 0.88503(11) 1.1537(3) -0.1830(2) 0.0948(14) Uani 1 1 d . . .
C31A C 1.0327(6) 1.2289(10) 0.1108(12) 0.081(5) Uiso 0.671(7) 1 d P A 1
F10A F 1.04336(15) 1.2044(3) 0.1881(3) 0.0483(16) Uiso 0.671(7) 1 d P A 1
F11A F 0.99481(16) 1.2839(3) 0.1261(3) 0.0525(15) Uiso 0.671(7) 1 d P A 1
F12A F 1.0650(2) 1.2706(3) 0.0680(4) 0.0656(17) Uiso 0.671(7) 1 d P A 1
C31B C 1.0260(5) 1.2336(9) 0.0941(10) 0.003(3) Uiso 0.329(7) 1 d P A 2
F10B F 1.0309(4) 1.3015(6) 0.0518(7) 0.071(4) Uiso 0.329(7) 1 d P A 2
F11B F 1.0775(5) 1.2209(8) 0.1047(9) 0.086(4) Uiso 0.329(7) 1 d P A 2
F12B F 0.9974(7) 1.2404(12) 0.1624(13) 0.147(7) Uiso 0.329(7) 1 d P A 2
N1 N 0.93955(11) 1.0105(2) 0.0803(2) 0.0256(8) Uani 1 1 d . A .
O1 O 0.96468(11) 1.0679(2) -0.1131(2) 0.0395(8) Uani 1 1 d . A .
O2 O 1.02581(10) 1.10117(19) 0.0562(2) 0.0368(8) Uani 1 1 d . A .
S1 S 0.76774(4) 0.82809(7) 0.63396(8) 0.0311(3) Uani 1 1 d . . .
S2 S 0.80571(4) 1.06991(7) 0.35502(7) 0.0272(3) Uani 1 1 d . . .

loop_
_atom_site_aniso_label
_atom_site_aniso_U_11
_atom_site_aniso_U_22
_atom_site_aniso_U_33
_atom_site_aniso_U_23
_atom_site_aniso_U_13
_atom_site_aniso_U_12
C1 0.033(3) 0.025(3) 0.028(2) 0.000(2) -0.001(2) -0.001(2)
C2 0.029(2) 0.023(2) 0.025(2) -0.0007(19) -0.0001(19) -0.001(2)
C3 0.030(2) 0.032(3) 0.029(2) -0.003(2) 0.000(2) -0.001(2)
C4 0.035(3) 0.030(3) 0.023(2) -0.002(2) -0.0039(19) -0.005(2)
C5 0.024(2) 0.028(3) 0.031(2) -0.002(2) 0.0007(19) -0.001(2)
C6 0.029(3) 0.035(3) 0.032(3) 0.006(2) 0.000(2) -0.001(2)
C7 0.031(3) 0.034(3) 0.037(3) -0.001(2) -0.008(2) 0.000(2)
C8 0.033(3) 0.038(3) 0.023(2) 0.007(2) -0.004(2) -0.004(2)
C9 0.028(2) 0.028(3) 0.026(2) -0.003(2) 0.0010(19) -0.002(2)
C10 0.025(2) 0.027(3) 0.023(2) 0.0033(19) -0.0002(18) 0.0030(19)
C11 0.029(2) 0.030(3) 0.018(2) 0.008(2) -0.0013(18) -0.002(2)
C12 0.026(2) 0.030(3) 0.022(2) 0.000(2) -0.0014(18) -0.002(2)
C13 0.033(2) 0.028(3) 0.016(2) 0.0017(19) -0.0017(17) 0.002(2)
C14 0.027(2) 0.033(3) 0.034(3) 0.003(2) 0.001(2) 0.002(2)
C15 0.035(3) 0.033(3) 0.034(3) -0.001(2) 0.000(2) 0.001(2)
C16 0.043(3) 0.029(3) 0.022(2) -0.002(2) -0.004(2) -0.016(2)
C17 0.034(3) 0.045(3) 0.032(3) 0.004(2) -0.002(2) -0.006(2)
C18 0.047(3) 0.060(4) 0.035(3) 0.005(3) 0.009(2) -0.012(3)
C19 0.066(4) 0.057(4) 0.027(3) 0.012(3) -0.002(3) -0.021(3)
C20 0.062(4) 0.044(3) 0.036(3) 0.005(3) -0.009(3) -0.007(3)
C21 0.046(3) 0.042(3) 0.028(3) -0.001(2) -0.005(2) -0.006(3)
C22 0.022(2) 0.028(3) 0.025(2) 0.004(2) 0.0004(17) 0.004(2)
C23 0.031(3) 0.040(3) 0.025(2) -0.006(2) -0.002(2) -0.006(2)
C24 0.028(3) 0.050(3) 0.028(3) -0.004(2) -0.005(2) -0.010(2)
C25 0.028(2) 0.052(4) 0.022(2) -0.010(2) -0.0026(19) -0.004(2)
C26 0.025(2) 0.052(3) 0.029(2) -0.008(2) -0.0054(19) -0.004(2)
C27 0.026(3) 0.038(3) 0.043(3) 0.005(3) 0.009(2) 0.004(2)
C28 0.036(3) 0.028(3) 0.061(3) 0.002(3) 0.001(3) 0.007(2)
C29 0.026(3) 0.037(3) 0.047(3) -0.003(3) 0.011(2) 0.001(2)
C30 0.040(3) 0.049(4) 0.066(4) -0.002(3) -0.001(3) 0.002(3)
Cu1 0.0223(4) 0.0317(5) 0.0247(4) -0.0027(4) -0.0011(3) -0.0020(4)
F1 0.0430(16) 0.0425(18) 0.0426(16) 0.0107(14) -0.0053(13) -0.0124(14)
F2 0.0291(15) 0.065(2) 0.0392(16) -0.0020(15) 0.0028(12) 0.0023(14)
F3 0.0302(15) 0.066(2) 0.0400(16) 0.0057(14) -0.0100(12) -0.0058(14)
F4 0.0492(17) 0.0417(18) 0.0440(17) -0.0044(14) -0.0040(14) -0.0063(15)
F5 0.0500(17) 0.079(2) 0.0220(14) -0.0082(14) 0.0006(13) -0.0221(16)
F6 0.0509(18) 0.0438(19) 0.0586(19) 0.0160(15) -0.0231(15) -0.0033(15)
F7 0.217(5) 0.044(2) 0.193(5) 0.007(3) -0.158(4) 0.014(3)
F8 0.066(2) 0.140(4) 0.056(2) 0.026(2) 0.0089(18) 0.035(2)
F9 0.0328(19) 0.173(4) 0.079(3) 0.025(3) 0.0000(17) 0.002(2)
N1 0.0218(18) 0.030(2) 0.0252(19) -0.0035(17) -0.0034(14) 0.0016(17)
O1 0.0380(19) 0.037(2) 0.044(2) -0.0037(17) 0.0067(15) -0.0008(17)
O2 0.0304(18) 0.040(2) 0.0401(19) 0.0036(16) 0.0065(15) 0.0010(16)
S1 0.0334(7) 0.0323(7) 0.0275(6) 0.0002(5) -0.0059(5) -0.0017(6)
S2 0.0291(6) 0.0296(7) 0.0227(6) -0.0020(5) -0.0017(5) -0.0024(5)

loop_
_atom_type_symbol
_atom_type_description
_atom_type_scat_dispersion_real
_atom_type_scat_dispersion_imag
_atom_type_scat_source
C C 0.0033 0.0016 'International Tables Vol C Tables 4.2.6.8 and 6.1.1.4'
H H 0.0000 0.0000 'International Tables Vol C Tables 4.2.6.8 and 6.1.1.4'
N N 0.0061 0.0033 'International Tables Vol C Tables 4.2.6.8 and 6.1.1.4'
O O 0.0106 0.0060 'International Tables Vol C Tables 4.2.6.8 and 6.1.1.4'
F F 0.0171 0.0103 'International Tables Vol C Tables 4.2.6.8 and 6.1.1.4'
S S 0.1246 0.1234 'International Tables Vol C Tables 4.2.6.8 and 6.1.1.4'
Cu Cu 0.3201 1.2651 'International Tables Vol C Tables 4.2.6.8 and 6.1.1.4'

loop_
_geom_angle_atom_site_label_1
_geom_angle_atom_site_label_2
_geom_angle_atom_site_label_3
_geom_angle
_geom_angle_site_symmetry_1
_geom_angle_site_symmetry_3
_geom_angle_publ_flag
C2 C1 C14 131.2(4) . . ?
C2 C1 S1 110.6(3) . . ?
C14 C1 S1 118.0(3) . . ?
C1 C2 C3 112.0(4) . . ?
C1 C2 C5 125.0(4) . . ?
C3 C2 C5 122.7(4) . . ?
C4 C3 C2 114.5(4) . . ?
C3 C4 C16 129.3(4) . . ?
C3 C4 S1 109.3(3) . . ?
C16 C4 S1 121.1(3) . . ?
C9 C5 C2 130.4(4) . . ?
C9 C5 C6 110.1(4) . . ?
C2 C5 C6 119.6(4) . . ?
F2 C6 F1 106.2(3) . . ?
F2 C6 C5 111.7(4) . . ?
F1 C6 C5 114.1(4) . . ?
F2 C6 C7 109.1(4) . . ?
F1 C6 C7 110.7(4) . . ?
C5 C6 C7 105.0(4) . . ?
F3 C7 F4 108.2(4) . . ?
F3 C7 C8 113.5(4) . . ?
F4 C7 C8 108.8(4) . . ?
F3 C7 C6 114.0(4) . . ?
F4 C7 C6 108.7(4) . . ?
C8 C7 C6 103.4(4) . . ?
F6 C8 F5 105.5(4) . . ?
F6 C8 C9 112.0(4) . . ?
F5 C8 C9 113.0(4) . . ?
F6 C8 C7 110.3(4) . . ?
F5 C8 C7 110.9(4) . . ?
C9 C8 C7 105.3(3) . . ?
C5 C9 C11 129.3(4) . . ?
C5 C9 C8 111.1(4) . . ?
C11 C9 C8 119.5(4) . . ?
C11 C10 C15 129.6(4) . . ?
C11 C10 S2 110.4(3) . . ?
C15 C10 S2 120.0(3) . . ?
C10 C11 C12 113.5(4) . . ?
C10 C11 C9 122.7(4) . . ?
C12 C11 C9 123.8(4) . . ?
C13 C12 C11 113.0(4) . . ?
C12 C13 C22 127.0(4) . . ?
C12 C13 S2 110.8(3) . . ?
C22 C13 S2 122.2(3) . . ?
C17 C16 C21 117.9(4) . . ?
C17 C16 C4 121.1(4) . . ?
C21 C16 C4 120.9(4) . . ?
C16 C17 C18 120.6(5) . . ?
C19 C18 C17 119.8(5) . . ?
C20 C19 C18 120.2(5) . . ?
C19 C20 C21 120.3(5) . . ?
C20 C21 C16 121.1(5) . . ?
C23 C22 C26 116.6(4) . . ?
C23 C22 C13 122.9(4) . . ?
C26 C22 C13 120.5(4) . . ?
C24 C23 C22 119.9(4) . . ?
N1 C24 C23 123.4(4) . . ?
N1 C25 C26 123.4(4) . . ?
C25 C26 C22 120.1(4) . . ?
O1 C27 C28 128.7(5) . . ?
O1 C27 C30 113.9(5) . . ?
C28 C27 C30 117.4(5) . . ?
C27 C28 C29 124.5(5) . . ?
O2 C29 C28 129.0(5) . . ?
O2 C29 C31B 118.9(7) . . ?
C28 C29 C31B 112.1(7) . . ?
O2 C29 C31A 108.8(7) . . ?
C28 C29 C31A 122.2(7) . . ?
C31B C29 C31A 10.1(10) . . ?
F7 C30 F9 107.3(5) . . ?
F7 C30 F8 107.1(6) . . ?
F9 C30 F8 104.2(5) . . ?
F7 C30 C27 113.7(5) . . ?
F9 C30 C27 111.9(5) . . ?
F8 C30 C27 112.1(5) . . ?
N1 Cu1 N1 180.0(2) 5_775 . ?
N1 Cu1 O2 89.70(13) 5_775 5_775 ?
N1 Cu1 O2 90.30(13) . 5_775 ?
N1 Cu1 O2 90.30(13) 5_775 . ?
N1 Cu1 O2 89.70(13) . . ?
O2 Cu1 O2 180.00(15) 5_775 . ?
N1 Cu1 O1 89.46(12) 5_775 5_775 ?
N1 Cu1 O1 90.54(12) . 5_775 ?
O2 Cu1 O1 88.60(12) 5_775 5_775 ?
O2 Cu1 O1 91.40(12) . 5_775 ?
N1 Cu1 O1 90.54(12) 5_775 . ?
N1 Cu1 O1 89.46(12) . . ?
O2 Cu1 O1 91.40(12) 5_775 . ?
O2 Cu1 O1 88.60(12) . . ?
O1 Cu1 O1 180.000(1) 5_775 . ?
F10A C31A F12A 116.7(13) . . ?
F10A C31A F11A 106.0(13) . . ?
F12A C31A F11A 101.7(12) . . ?
F10A C31A C29 116.8(12) . . ?
F12A C31A C29 108.7(12) . . ?
F11A C31A C29 105.0(10) . . ?
F12B C31B F10B 109.1(16) . . ?
F12B C31B F11B 124.0(15) . . ?
F10B C31B F11B 94.6(11) . . ?
F12B C31B C29 108.5(13) . . ?
F10B C31B C29 117.9(12) . . ?
F11B C31B C29 102.9(10) . . ?
C25 N1 C24 116.6(4) . . ?
C25 N1 Cu1 121.0(3) . . ?
C24 N1 Cu1 122.3(3) . . ?
C27 O1 Cu1 121.9(3) . . ?
C29 O2 Cu1 125.1(3) . . ?
C1 S1 C4 93.6(2) . . ?
C10 S2 C13 92.3(2) . . ?

loop_
_geom_bond_atom_site_label_1
_geom_bond_atom_site_label_2
_geom_bond_distance
_geom_bond_site_symmetry_2
_geom_bond_publ_flag
C1 C2 1.383(6) . ?
C1 C14 1.494(6) . ?
C1 S1 1.717(4) . ?
C2 C3 1.428(6) . ?
C2 C5 1.473(6) . ?
C3 C4 1.369(6) . ?
C4 C16 1.469(6) . ?
C4 S1 1.734(4) . ?
C5 C9 1.353(6) . ?
C5 C6 1.501(6) . ?
C6 F2 1.357(5) . ?
C6 F1 1.358(5) . ?
C6 C7 1.542(6) . ?
C7 F3 1.332(5) . ?
C7 F4 1.366(5) . ?
C7 C8 1.533(6) . ?
C8 F6 1.347(5) . ?
C8 F5 1.359(5) . ?
C8 C9 1.504(6) . ?
C9 C11 1.472(6) . ?
C10 C11 1.370(6) . ?
C10 C15 1.500(6) . ?
C10 S2 1.730(4) . ?
C11 C12 1.418(5) . ?
C12 C13 1.364(6) . ?
C13 C22 1.473(5) . ?
C13 S2 1.734(4) . ?
C16 C17 1.390(6) . ?
C16 C21 1.404(6) . ?
C17 C18 1.393(6) . ?
C18 C19 1.386(7) . ?
C19 C20 1.366(7) . ?
C20 C21 1.376(6) . ?
C22 C23 1.388(6) . ?
C22 C26 1.393(6) . ?
C23 C24 1.370(6) . ?
C24 N1 1.347(5) . ?
C25 N1 1.337(5) . ?
C25 C26 1.370(6) . ?
C27 O1 1.248(6) . ?
C27 C28 1.397(7) . ?
C27 C30 1.530(7) . ?
C28 C29 1.403(7) . ?
C29 O2 1.252(5) . ?
C29 C31B 1.468(15) . ?
C29 C31A 1.615(16) . ?
C30 F7 1.285(6) . ?
C30 F9 1.301(6) . ?
C30 F8 1.314(6) . ?
Cu1 N1 2.022(3) 5_775 ?
Cu1 N1 2.022(3) . ?
Cu1 O2 2.042(3) 5_775 ?
Cu1 O2 2.042(3) . ?
Cu1 O1 2.196(3) 5_775 ?
Cu1 O1 2.196(3) . ?
C31A F10A 1.198(16) . ?
C31A F12A 1.293(17) . ?
C31A F11A 1.428(17) . ?
C31B F12B 1.25(2) . ?
C31B F10B 1.321(18) . ?
C31B F11B 1.44(2) . ?

loop_
_geom_torsion_atom_site_label_1
_geom_torsion_atom_site_label_2
_geom_torsion_atom_site_label_3
_geom_torsion_atom_site_label_4
_geom_torsion
_geom_torsion_site_symmetry_1
_geom_torsion_site_symmetry_2
_geom_torsion_site_symmetry_3
_geom_torsion_site_symmetry_4
_geom_torsion_publ_flag
C14 C1 C2 C3 176.1(4) . . . . ?
S1 C1 C2 C3 0.2(5) . . . . ?
C14 C1 C2 C5 2.4(8) . . . . ?
S1 C1 C2 C5 -173.6(4) . . . . ?
C1 C2 C3 C4 -0.8(6) . . . . ?
C5 C2 C3 C4 173.1(4) . . . . ?
C2 C3 C4 C16 -171.9(4) . . . . ?
C2 C3 C4 S1 1.0(5) . . . . ?
C1 C2 C5 C9 -37.5(7) . . . . ?
C3 C2 C5 C9 149.4(5) . . . . ?
C1 C2 C5 C6 143.2(4) . . . . ?
C3 C2 C5 C6 -29.9(6) . . . . ?
C9 C5 C6 F2 -100.1(4) . . . . ?
C2 C5 C6 F2 79.3(5) . . . . ?
C9 C5 C6 F1 139.5(4) . . . . ?
C2 C5 C6 F1 -41.2(6) . . . . ?
C9 C5 C6 C7 18.1(5) . . . . ?
C2 C5 C6 C7 -162.5(4) . . . . ?
F2 C6 C7 F3 -26.2(5) . . . . ?
F1 C6 C7 F3 90.4(5) . . . . ?
C5 C6 C7 F3 -146.0(4) . . . . ?
F2 C6 C7 F4 -147.0(4) . . . . ?
F1 C6 C7 F4 -30.5(5) . . . . ?
C5 C6 C7 F4 93.1(4) . . . . ?
F2 C6 C7 C8 97.5(4) . . . . ?
F1 C6 C7 C8 -146.0(4) . . . . ?
C5 C6 C7 C8 -22.4(5) . . . . ?
F3 C7 C8 F6 22.2(5) . . . . ?
F4 C7 C8 F6 142.7(4) . . . . ?
C6 C7 C8 F6 -101.8(4) . . . . ?
F3 C7 C8 F5 -94.2(5) . . . . ?
F4 C7 C8 F5 26.3(5) . . . . ?
C6 C7 C8 F5 141.7(4) . . . . ?
F3 C7 C8 C9 143.2(4) . . . . ?
F4 C7 C8 C9 -96.3(4) . . . . ?
C6 C7 C8 C9 19.2(5) . . . . ?
C2 C5 C9 C11 -9.2(8) . . . . ?
C6 C5 C9 C11 170.1(4) . . . . ?
C2 C5 C9 C8 175.0(4) . . . . ?
C6 C5 C9 C8 -5.8(5) . . . . ?
F6 C8 C9 C5 110.8(4) . . . . ?
F5 C8 C9 C5 -130.2(4) . . . . ?
C7 C8 C9 C5 -9.0(5) . . . . ?
F6 C8 C9 C11 -65.5(5) . . . . ?
F5 C8 C9 C11 53.4(6) . . . . ?
C7 C8 C9 C11 174.6(4) . . . . ?
C15 C10 C11 C12 179.9(4) . . . . ?
S2 C10 C11 C12 -1.0(5) . . . . ?
C15 C10 C11 C9 -1.8(7) . . . . ?
S2 C10 C11 C9 177.2(3) . . . . ?
C5 C9 C11 C10 -49.4(7) . . . . ?
C8 C9 C11 C10 126.2(4) . . . . ?
C5 C9 C11 C12 128.7(5) . . . . ?
C8 C9 C11 C12 -55.7(6) . . . . ?
C10 C11 C12 C13 2.3(5) . . . . ?
C9 C11 C12 C13 -175.9(4) . . . . ?
C11 C12 C13 C22 176.7(4) . . . . ?
C11 C12 C13 S2 -2.5(5) . . . . ?
C3 C4 C16 C17 -27.3(7) . . . . ?
S1 C4 C16 C17 160.4(3) . . . . ?
C3 C4 C16 C21 150.7(5) . . . . ?
S1 C4 C16 C21 -21.6(6) . . . . ?
C21 C16 C17 C18 -2.7(7) . . . . ?
C4 C16 C17 C18 175.3(4) . . . . ?
C16 C17 C18 C19 1.6(7) . . . . ?
C17 C18 C19 C20 0.2(8) . . . . ?
C18 C19 C20 C21 -0.8(8) . . . . ?
C19 C20 C21 C16 -0.5(7) . . . . ?
C17 C16 C21 C20 2.2(7) . . . . ?
C4 C16 C21 C20 -175.9(4) . . . . ?
C12 C13 C22 C23 -155.1(5) . . . . ?
S2 C13 C22 C23 23.9(6) . . . . ?
C12 C13 C22 C26 22.1(7) . . . . ?
S2 C13 C22 C26 -158.8(3) . . . . ?
C26 C22 C23 C24 -2.3(7) . . . . ?
C13 C22 C23 C24 175.0(4) . . . . ?
C22 C23 C24 N1 0.8(7) . . . . ?
N1 C25 C26 C22 -0.4(7) . . . . ?
C23 C22 C26 C25 2.1(7) . . . . ?
C13 C22 C26 C25 -175.3(4) . . . . ?
O1 C27 C28 C29 5.3(8) . . . . ?
C30 C27 C28 C29 -176.8(4) . . . . ?
C27 C28 C29 O2 -1.6(8) . . . . ?
C27 C28 C29 C31B 177.5(7) . . . . ?
C27 C28 C29 C31A 177.7(8) . . . . ?
O1 C27 C30 F7 -173.1(5) . . . . ?
C28 C27 C30 F7 8.7(7) . . . . ?
O1 C27 C30 F9 65.2(6) . . . . ?
C28 C27 C30 F9 -113.0(5) . . . . ?
O1 C27 C30 F8 -51.5(6) . . . . ?
C28 C27 C30 F8 130.3(5) . . . . ?
O2 C29 C31A F10A -26.3(15) . . . . ?
C28 C29 C31A F10A 154.3(10) . . . . ?
C31B C29 C31A F10A 155(8) . . . . ?
O2 C29 C31A F12A 108.3(10) . . . . ?
C28 C29 C31A F12A -71.1(13) . . . . ?
C31B C29 C31A F12A -70(6) . . . . ?
O2 C29 C31A F11A -143.4(9) . . . . ?
C28 C29 C31A F11A 37.2(14) . . . . ?
C31B C29 C31A F11A 38(6) . . . . ?
O2 C29 C31B F12B -87.7(16) . . . . ?
C28 C29 C31B F12B 93.1(15) . . . . ?
C31A C29 C31B F12B -86(6) . . . . ?
O2 C29 C31B F10B 147.7(10) . . . . ?
C28 C29 C31B F10B -31.5(14) . . . . ?
C31A C29 C31B F10B 149(7) . . . . ?
O2 C29 C31B F11B 45.3(12) . . . . ?
C28 C29 C31B F11B -133.9(9) . . . . ?
C31A C29 C31B F11B 47(6) . . . . ?
C26 C25 N1 C24 -1.2(7) . . . . ?
C26 C25 N1 Cu1 175.3(4) . . . . ?
C23 C24 N1 C25 1.0(7) . . . . ?
C23 C24 N1 Cu1 -175.4(4) . . . . ?
N1 Cu1 N1 C25 -133(29) 5_775 . . . ?
O2 Cu1 N1 C25 -31.5(3) 5_775 . . . ?
O2 Cu1 N1 C25 148.5(3) . . . . ?
O1 Cu1 N1 C25 -120.1(3) 5_775 . . . ?
O1 Cu1 N1 C25 59.9(3) . . . . ?
N1 Cu1 N1 C24 43(29) 5_775 . . . ?
O2 Cu1 N1 C24 144.7(4) 5_775 . . . ?
O2 Cu1 N1 C24 -35.3(4) . . . . ?
O1 Cu1 N1 C24 56.1(4) 5_775 . . . ?
O1 Cu1 N1 C24 -123.9(4) . . . . ?
C28 C27 O1 Cu1 4.6(7) . . . . ?
C30 C27 O1 Cu1 -173.3(3) . . . . ?
N1 Cu1 O1 C27 -102.4(3) 5_775 . . . ?
N1 Cu1 O1 C27 77.6(3) . . . . ?
O2 Cu1 O1 C27 167.9(3) 5_775 . . . ?
O2 Cu1 O1 C27 -12.1(3) . . . . ?
O1 Cu1 O1 C27 83(100) 5_775 . . . ?
C28 C29 O2 Cu1 -12.2(7) . . . . ?
C31B C29 O2 Cu1 168.7(7) . . . . ?
C31A C29 O2 Cu1 168.4(7) . . . . ?
N1 Cu1 O2 C29 106.1(4) 5_775 . . . ?
N1 Cu1 O2 C29 -73.9(4) . . . . ?
O2 Cu1 O2 C29 -24(100) 5_775 . . . ?
O1 Cu1 O2 C29 -164.4(3) 5_775 . . . ?
O1 Cu1 O2 C29 15.6(3) . . . . ?
C2 C1 S1 C4 0.3(4) . . . . ?
C14 C1 S1 C4 -176.2(4) . . . . ?
C3 C4 S1 C1 -0.8(4) . . . . ?
C16 C4 S1 C1 172.9(4) . . . . ?
C11 C10 S2 C13 -0.3(3) . . . . ?
C15 C10 S2 C13 178.8(3) . . . . ?
C12 C13 S2 C10 1.6(3) . . . . ?
C22 C13 S2 C10 -177.6(3) . . . . ?
